data_2225851
loop_
_publ_author_name
'Tiekink, Edward R. T.'
'Wardell, James L.'
'Wardell, Solange M. S. V.'

_publ_section_title
;
 <i>fac</i>-Aqua(2-carboxyethyl-\k^2^<i>C</i>,<i>O</i>)trichloridotin(IV)--1,4,7,10,13-pentaoxacyclopentadecane--water
 (1/1/2)
;
_journal_coeditor_code HB5380
_journal_issue 5
_journal_name_full 'Acta Crystallographica Section E'
_journal_page_first m496
_journal_page_last m497
_journal_paper_doi 10.1107/S1600536810011633
_journal_volume 66
_journal_year 2010
_chemical_formula_iupac '[Sn (C3 H5 O2) Cl3 (H2 O)], C10 H20 O5, 2H2 O'
_chemical_formula_moiety 'C10 H20 O5, C3 H7 Cl3 O3 Sn, 2(H2 O)'
_chemical_formula_sum 'C13 H31 Cl3 O10 Sn'
_chemical_formula_weight 572.42
_chemical_name_systematic
;
<i>fac</i>-Aqua(2-carboxyethyl-\k^2^<i>C</i>,<i>O</i>)trichloridotin(IV)--
1,4,7,10,13-pentaoxacyclopentadecane--water (1/1/2)
;
_space_group_IT_number 14
_symmetry_cell_setting monoclinic
_symmetry_space_group_name_Hall '-P 2yn'
_symmetry_space_group_name_H-M 'P 1 21/n 1'
_atom_sites_solution_hydrogens geom
_atom_sites_solution_primary direct
_atom_sites_solution_secondary difmap
_audit_creation_method SHELXL-97
_cell_angle_alpha 90
_cell_angle_beta 91.857(2)
_cell_angle_gamma 90
_cell_formula_units_Z 4
_cell_length_a 7.2193(2)
_cell_length_b 29.6516(13)
_cell_length_c 10.3871(5)
_cell_measurement_reflns_used 15234
_cell_measurement_temperature 120(2)
_cell_measurement_theta_max 27.5
_cell_measurement_theta_min 2.9
_cell_volume 2222.33(16)
_computing_cell_refinement 'DENZO (Otwinowski & Minor, 1997) and COLLECT (Hooft, 1998)'
_computing_data_collection 'COLLECT (Hooft, 1998)'
_computing_data_reduction 'DENZO (Otwinowski & Minor, 1997) and COLLECT (Hooft, 1998)'
_computing_molecular_graphics 'ORTEP-3 (Farrugia, 1997), DIAMOND (Brandenburg, 2006)'
_computing_publication_material 'publCIF (Westrip, 2010)'
_computing_structure_refinement 'SHELXL97 (Sheldrick, 2008)'
_computing_structure_solution 'SHELXS97 (Sheldrick, 2008)'
_diffrn_ambient_temperature 120(2)
_diffrn_detector_area_resol_mean 9.091
_diffrn_measured_fraction_theta_full 0.948
_diffrn_measured_fraction_theta_max 0.948
_diffrn_measurement_device_type 'Nonius KappaCCD'
_diffrn_measurement_method '\f and \w scans'
_diffrn_radiation_monochromator '10 cm confocal mirrors'
_diffrn_radiation_source 'Enraf Nonius FR591 rotating anode'
_diffrn_radiation_type MoK\a
_diffrn_radiation_wavelength 0.71073
_diffrn_reflns_av_R_equivalents 0.037
_diffrn_reflns_av_sigmaI/netI 0.036
_diffrn_reflns_limit_h_max 8
_diffrn_reflns_limit_h_min -8
_diffrn_reflns_limit_k_max 35
_diffrn_reflns_limit_k_min -35
_diffrn_reflns_limit_l_max 12
_diffrn_reflns_limit_l_min -12
_diffrn_reflns_number 12758
_diffrn_reflns_theta_full 25.0
_diffrn_reflns_theta_max 25.0
_diffrn_reflns_theta_min 3.1
_diffrn_standards_decay_% 0
_diffrn_standards_number 0
_exptl_absorpt_coefficient_mu 1.555
_exptl_absorpt_correction_T_max 0.746
_exptl_absorpt_correction_T_min 0.621
_exptl_absorpt_correction_type multi-scan
_exptl_absorpt_process_details '(SADABS; Sheldrick, 2007)'
_exptl_crystal_colour colourless
_exptl_crystal_density_diffrn 1.711
_exptl_crystal_density_method 'not measured'
_exptl_crystal_description blade
_exptl_crystal_F_000 1160
_exptl_crystal_size_max 0.42
_exptl_crystal_size_mid 0.20
_exptl_crystal_size_min 0.07
_refine_diff_density_max 0.70
_refine_diff_density_min -0.74
_refine_ls_extinction_method none
_refine_ls_goodness_of_fit_ref 1.19
_refine_ls_hydrogen_treatment mixed
_refine_ls_matrix_type full
_refine_ls_number_parameters 265
_refine_ls_number_reflns 3721
_refine_ls_number_restraints 10
_refine_ls_restrained_S_all 1.18
_refine_ls_R_factor_all 0.035
_refine_ls_R_factor_gt 0.027
_refine_ls_shift/su_max 0.001
_refine_ls_shift/su_mean 0.000
_refine_ls_structure_factor_coef Fsqd
_refine_ls_weighting_details 'calc w=1/[\s^2^(Fo^2^)+(0.0465P)^2^+0.1546P] where P=(Fo^2^+2Fc^2^)/3'
_refine_ls_weighting_scheme calc
_refine_ls_wR_factor_gt 0.074
_refine_ls_wR_factor_ref 0.088
_reflns_number_gt 3241
_reflns_number_total 3721
_reflns_threshold_expression I>2\s(I)
_cod_data_source_file hb5380.cif
_cod_data_source_block I
_cod_original_sg_symbol_Hall '-P 2yn '
_cod_original_sg_symbol_H-M 'P 21/n'
_cod_database_code 2225851
_cod_database_fobs_code 2225851

loop_
_symmetry_equiv_pos_as_xyz
'x, y, z'
'-x+1/2, y+1/2, -z+1/2'
'-x, -y, -z'
'x-1/2, -y-1/2, z-1/2'

loop_
_atom_site_type_symbol
_atom_site_label
_atom_site_fract_x
_atom_site_fract_y
_atom_site_fract_z
_atom_site_U_iso_or_equiv
_atom_site_adp_type
_atom_site_calc_flag
_atom_site_refinement_flags
_atom_site_occupancy
_atom_site_disorder_assembly
_atom_site_disorder_group
Sn Sn 0.22564(3) 0.175614(7) 0.29201(2) 0.01417(11) Uani d . 1 . .
Cl Cl1 0.34019(12) 0.21445(3) 0.10473(9) 0.0209(2) Uani d . 1 . .
Cl Cl2 0.43021(12) 0.21340(3) 0.44366(9) 0.0211(2) Uani d . 1 . .
Cl Cl3 0.42241(11) 0.11255(3) 0.26495(9) 0.0186(2) Uani d . 1 . .
O O1 0.0296(3) 0.13662(7) 0.1555(2) 0.0178(5) Uani d . 1 . .
O O2 -0.2328(3) 0.14512(9) 0.0433(2) 0.0225(6) Uani d D 1 . .
H H1O -0.195(5) 0.1229(8) 0.001(3) 0.034 Uiso d D 1 . .
O O3 -0.2678(3) 0.08134(8) 0.6564(2) 0.0199(6) Uani d . 1 . .
O O4 -0.0320(3) 0.15697(8) 0.6706(2) 0.0187(6) Uani d . 1 . .
O O5 0.3096(3) 0.12348(8) 0.7855(2) 0.0196(6) Uani d . 1 . .
O O6 0.1948(3) 0.03774(8) 0.8827(2) 0.0198(6) Uani d . 1 . .
O O7 -0.0411(3) 0.00568(8) 0.6891(2) 0.0194(6) Uani d . 1 . .
O O1W 0.1114(3) 0.13208(8) 0.4460(2) 0.0204(6) Uani d D 1 . .
H H1W 0.168(4) 0.1089(7) 0.473(3) 0.031 Uiso d D 1 . .
H H2W 0.056(4) 0.1448(10) 0.506(2) 0.031 Uiso d D 1 . .
O O2W -0.1475(3) 0.07709(8) -0.0930(2) 0.0183(5) Uani d D 1 . .
H H3W -0.194(4) 0.0799(13) -0.1676(11) 0.027 Uiso d D 1 . .
H H4W -0.0378(18) 0.0677(12) -0.094(3) 0.027 Uiso d D 1 . .
O O3W 0.2298(3) 0.06380(9) 0.5896(2) 0.0228(6) Uani d D 1 . .
H H5W 0.137(3) 0.0475(10) 0.603(3) 0.034 Uiso d D 1 . .
H H6W 0.256(4) 0.0798(11) 0.654(2) 0.034 Uiso d D 1 . .
C C1 -0.0237(5) 0.21467(12) 0.3046(4) 0.0225(9) Uani d . 1 . .
H H1A -0.0752 0.2109 0.3911 0.027 Uiso calc R 1 . .
H H1B 0.0051 0.2470 0.2924 0.027 Uiso calc R 1 . .
C C2 -0.1649(5) 0.19982(13) 0.2036(4) 0.0255(9) Uani d . 1 . .
H H2A -0.1831 0.2245 0.1404 0.031 Uiso calc R 1 . .
H H2B -0.2845 0.1949 0.2454 0.031 Uiso calc R 1 . .
C C3 -0.1152(5) 0.15757(12) 0.1323(3) 0.0163(8) Uani d . 1 . .
C C4 -0.3106(5) 0.12264(12) 0.5911(4) 0.0195(8) Uani d . 1 . .
H H4A -0.4466 0.1262 0.5800 0.023 Uiso calc R 1 . .
H H4B -0.2561 0.1227 0.5048 0.023 Uiso calc R 1 . .
C C5 -0.2309(4) 0.16057(12) 0.6714(4) 0.0201(8) Uani d . 1 . .
H H5A -0.2713 0.1900 0.6351 0.024 Uiso calc R 1 . .
H H5B -0.2740 0.1584 0.7607 0.024 Uiso calc R 1 . .
C C6 0.0615(5) 0.18000(11) 0.7739(4) 0.0198(8) Uani d . 1 . .
H H6A 0.0135 0.1697 0.8571 0.024 Uiso calc R 1 . .
H H6B 0.0398 0.2129 0.7661 0.024 Uiso calc R 1 . .
C C7 0.2661(5) 0.17016(12) 0.7691(4) 0.0205(8) Uani d . 1 . .
H H7A 0.3118 0.1804 0.6851 0.025 Uiso calc R 1 . .
H H7B 0.3322 0.1877 0.8374 0.025 Uiso calc R 1 . .
C C8 0.3375(5) 0.10950(12) 0.9175(4) 0.0197(8) Uani d . 1 . .
H H8A 0.2278 0.1173 0.9678 0.024 Uiso calc R 1 . .
H H8B 0.4471 0.1249 0.9568 0.024 Uiso calc R 1 . .
C C9 0.3668(4) 0.05926(12) 0.9177(4) 0.0216(8) Uani d . 1 . .
H H9A 0.4623 0.0511 0.8554 0.026 Uiso calc R 1 . .
H H9B 0.4101 0.0491 1.0044 0.026 Uiso calc R 1 . .
C C10 0.2127(5) -0.00743(12) 0.8347(4) 0.0236(9) Uani d . 1 . .
H H10A 0.2632 -0.0275 0.9034 0.028 Uiso calc R 1 . .
H H10B 0.2982 -0.0079 0.7620 0.028 Uiso calc R 1 . .
C C11 0.0241(5) -0.02314(12) 0.7904(4) 0.0219(8) Uani d . 1 . .
H H11A 0.0305 -0.0546 0.7593 0.026 Uiso calc R 1 . .
H H11B -0.0617 -0.0221 0.8628 0.026 Uiso calc R 1 . .
C C12 -0.2365(4) 0.00224(12) 0.6619(4) 0.0201(8) Uani d . 1 . .
H H12A -0.3045 0.0023 0.7431 0.024 Uiso calc R 1 . .
H H12B -0.2649 -0.0262 0.6153 0.024 Uiso calc R 1 . .
C C13 -0.2938(5) 0.04203(12) 0.5804(4) 0.0192(8) Uani d . 1 . .
H H13A -0.2174 0.0437 0.5031 0.023 Uiso calc R 1 . .
H H13B -0.4255 0.0392 0.5520 0.023 Uiso calc R 1 . .

loop_
_atom_site_aniso_label
_atom_site_aniso_U_11
_atom_site_aniso_U_22
_atom_site_aniso_U_33
_atom_site_aniso_U_12
_atom_site_aniso_U_13
_atom_site_aniso_U_23
Sn 0.01453(16) 0.01367(15) 0.01420(17) 0.00086(9) -0.00119(11) -0.00125(10)
Cl1 0.0302(5) 0.0175(4) 0.0149(5) -0.0001(4) -0.0009(4) 0.0030(4)
Cl2 0.0254(5) 0.0216(5) 0.0161(5) -0.0061(4) -0.0053(4) 0.0014(4)
Cl3 0.0191(4) 0.0172(4) 0.0195(5) 0.0051(3) 0.0019(4) 0.0019(4)
O1 0.0169(13) 0.0175(12) 0.0188(14) 0.0026(10) -0.0062(10) -0.0055(11)
O2 0.0168(13) 0.0307(15) 0.0196(15) 0.0026(11) -0.0035(11) -0.0100(13)
O3 0.0264(14) 0.0175(13) 0.0155(14) 0.0019(10) -0.0053(11) -0.0021(11)
O4 0.0169(13) 0.0208(13) 0.0184(15) -0.0001(10) 0.0010(11) -0.0043(12)
O5 0.0248(13) 0.0202(13) 0.0138(15) -0.0001(10) 0.0028(11) -0.0006(11)
O6 0.0137(12) 0.0207(13) 0.0248(15) 0.0007(10) -0.0010(11) -0.0024(11)
O7 0.0178(13) 0.0166(12) 0.0240(15) -0.0002(10) 0.0019(11) 0.0037(11)
O1W 0.0256(14) 0.0191(13) 0.0169(14) 0.0009(11) 0.0074(11) -0.0007(12)
O2W 0.0178(13) 0.0218(13) 0.0149(14) 0.0031(11) -0.0034(10) -0.0008(12)
O3W 0.0274(15) 0.0230(14) 0.0183(15) -0.0063(11) 0.0049(12) -0.0037(12)
C1 0.0188(19) 0.023(2) 0.026(2) 0.0051(15) -0.0010(16) -0.0038(17)
C2 0.0254(19) 0.026(2) 0.025(2) 0.0078(17) -0.0026(17) -0.0091(18)
C3 0.0143(18) 0.0206(19) 0.014(2) -0.0030(15) 0.0047(15) 0.0044(17)
C4 0.0179(18) 0.024(2) 0.017(2) 0.0047(15) -0.0023(15) 0.0053(17)
C5 0.0195(19) 0.0186(18) 0.022(2) 0.0033(14) 0.0034(16) 0.0022(17)
C6 0.028(2) 0.0159(18) 0.015(2) -0.0033(15) 0.0020(16) -0.0063(15)
C7 0.025(2) 0.0186(19) 0.018(2) -0.0076(15) 0.0036(16) 0.0002(16)
C8 0.0129(18) 0.029(2) 0.017(2) -0.0008(15) -0.0035(15) -0.0019(17)
C9 0.0153(18) 0.029(2) 0.020(2) 0.0014(16) -0.0012(15) 0.0031(18)
C10 0.027(2) 0.0179(19) 0.026(2) 0.0065(15) 0.0012(17) 0.0086(18)
C11 0.028(2) 0.0155(18) 0.023(2) -0.0010(15) 0.0019(16) 0.0061(17)
C12 0.0172(19) 0.0192(19) 0.024(2) -0.0057(14) 0.0019(16) -0.0086(17)
C13 0.0199(18) 0.0215(19) 0.016(2) -0.0014(15) -0.0048(15) -0.0078(16)

loop_
_atom_type_symbol
_atom_type_description
_atom_type_scat_dispersion_real
_atom_type_scat_dispersion_imag
_atom_type_scat_source
C C 0.0033 0.0016 'International Tables Vol C Tables 4.2.6.8 and 6.1.1.4'
H H 0.0000 0.0000 'International Tables Vol C Tables 4.2.6.8 and 6.1.1.4'
O O 0.0106 0.0060 'International Tables Vol C Tables 4.2.6.8 and 6.1.1.4'
Cl Cl 0.1484 0.1585 'International Tables Vol C Tables 4.2.6.8 and 6.1.1.4'
Sn Sn -0.6537 1.4246 'International Tables Vol C Tables 4.2.6.8 and 6.1.1.4'

loop_
_geom_angle_atom_site_label_1
_geom_angle_atom_site_label_2
_geom_angle_atom_site_label_3
_geom_angle_site_symmetry_1
_geom_angle_site_symmetry_3
_geom_angle
_geom_angle_publ_flag
C1 Sn O1W . . 86.48(12) ?
C1 Sn O1 . . 78.88(11) ?
O1W Sn O1 . . 85.19(9) ?
C1 Sn Cl3 . . 159.90(10) ?
O1W Sn Cl3 . . 82.27(6) ?
O1 Sn Cl3 . . 83.61(6) ?
C1 Sn Cl2 . . 101.97(10) ?
O1W Sn Cl2 . . 91.92(7) ?
O1 Sn Cl2 . . 176.94(6) ?
Cl3 Sn Cl2 . . 95.03(3) ?
C1 Sn Cl1 . . 95.78(11) ?
O1W Sn Cl1 . . 172.17(7) ?
O1 Sn Cl1 . . 87.89(6) ?
Cl3 Sn Cl1 . . 93.33(3) ?
Cl2 Sn Cl1 . . 94.94(3) ?
C3 O1 Sn . . 111.8(2) ?
C3 O2 H1O . . 112(3) ?
C13 O3 C4 . . 114.7(3) ?
C6 O4 C5 . . 114.1(3) ?
C7 O5 C8 . . 114.6(3) ?
C9 O6 C10 . . 114.6(2) ?
C11 O7 C12 . . 113.7(3) ?
Sn O1W H1W . . 121(2) ?
Sn O1W H2W . . 118(2) ?
H1W O1W H2W . . 111(3) ?
H3W O2W H4W . . 112(3) ?
H5W O3W H6W . . 111(3) ?
C2 C1 Sn . . 110.5(2) ?
C2 C1 H1A . . 109.6 ?
Sn C1 H1A . . 109.6 ?
C2 C1 H1B . . 109.6 ?
Sn C1 H1B . . 109.6 ?
H1A C1 H1B . . 108.1 ?
C1 C2 C3 . . 114.8(3) ?
C1 C2 H2A . . 108.6 ?
C3 C2 H2A . . 108.6 ?
C1 C2 H2B . . 108.6 ?
C3 C2 H2B . . 108.6 ?
H2A C2 H2B . . 107.5 ?
O1 C3 O2 . . 122.1(3) ?
O1 C3 C2 . . 122.5(3) ?
O2 C3 C2 . . 115.4(3) ?
O3 C4 C5 . . 107.7(3) ?
O3 C4 H4A . . 110.2 ?
C5 C4 H4A . . 110.2 ?
O3 C4 H4B . . 110.2 ?
C5 C4 H4B . . 110.2 ?
H4A C4 H4B . . 108.5 ?
O4 C5 C4 . . 107.8(3) ?
O4 C5 H5A . . 110.2 ?
C4 C5 H5A . . 110.2 ?
O4 C5 H5B . . 110.2 ?
C4 C5 H5B . . 110.2 ?
H5A C5 H5B . . 108.5 ?
O4 C6 C7 . . 108.9(3) ?
O4 C6 H6A . . 109.9 ?
C7 C6 H6A . . 109.9 ?
O4 C6 H6B . . 109.9 ?
C7 C6 H6B . . 109.9 ?
H6A C6 H6B . . 108.3 ?
O5 C7 C6 . . 113.3(3) ?
O5 C7 H7A . . 108.9 ?
C6 C7 H7A . . 108.9 ?
O5 C7 H7B . . 108.9 ?
C6 C7 H7B . . 108.9 ?
H7A C7 H7B . . 107.7 ?
O5 C8 C9 . . 107.5(3) ?
O5 C8 H8A . . 110.2 ?
C9 C8 H8A . . 110.2 ?
O5 C8 H8B . . 110.2 ?
C9 C8 H8B . . 110.2 ?
H8A C8 H8B . . 108.5 ?
O6 C9 C8 . . 108.7(3) ?
O6 C9 H9A . . 110.0 ?
C8 C9 H9A . . 110.0 ?
O6 C9 H9B . . 110.0 ?
C8 C9 H9B . . 110.0 ?
H9A C9 H9B . . 108.3 ?
O6 C10 C11 . . 107.8(3) ?
O6 C10 H10A . . 110.1 ?
C11 C10 H10A . . 110.1 ?
O6 C10 H10B . . 110.1 ?
C11 C10 H10B . . 110.1 ?
H10A C10 H10B . . 108.5 ?
O7 C11 C10 . . 108.4(3) ?
O7 C11 H11A . . 110.0 ?
C10 C11 H11A . . 110.0 ?
O7 C11 H11B . . 110.0 ?
C10 C11 H11B . . 110.0 ?
H11A C11 H11B . . 108.4 ?
O7 C12 C13 . . 107.9(3) ?
O7 C12 H12A . . 110.1 ?
C13 C12 H12A . . 110.1 ?
O7 C12 H12B . . 110.1 ?
C13 C12 H12B . . 110.1 ?
H12A C12 H12B . . 108.4 ?
O3 C13 C12 . . 107.7(3) ?
O3 C13 H13A . . 110.2 ?
C12 C13 H13A . . 110.2 ?
O3 C13 H13B . . 110.2 ?
C12 C13 H13B . . 110.2 ?
H13A C13 H13B . . 108.5 ?

loop_
_geom_bond_atom_site_label_1
_geom_bond_atom_site_label_2
_geom_bond_site_symmetry_2
_geom_bond_distance
_geom_bond_publ_flag
Sn C1 . 2.148(3) y
Sn O1 . 2.284(2) y
Sn O1w . 2.234(2) y
Sn Cl1 . 2.4287(9) y
Sn Cl2 . 2.4014(9) y
Sn Cl3 . 2.3706(8) y
O1 C3 . 1.233(4) ?
O2 C3 . 1.289(4) ?
O2 H1O . 0.84(3) ?
O3 C13 . 1.417(4) ?
O3 C4 . 1.429(4) ?
O4 C6 . 1.423(4) ?
O4 C5 . 1.440(4) ?
O5 C7 . 1.428(4) ?
O5 C8 . 1.441(4) ?
O6 C9 . 1.433(4) ?
O6 C10 . 1.436(4) ?
O7 C11 . 1.424(4) ?
O7 C12 . 1.433(4) ?
O1W H1W . 0.84(2) ?
O1W H2W . 0.84(3) ?
O2W H3W . 0.839(16) ?
O2W H4W . 0.840(17) ?
O3W H5W . 0.84(2) ?
O3W H6W . 0.84(3) ?
C1 C2 . 1.504(5) ?
C1 H1A . 0.9900 ?
C1 H1B . 0.9900 ?
C2 C3 . 1.505(5) ?
C2 H2A . 0.9900 ?
C2 H2B . 0.9900 ?
C4 C5 . 1.504(5) ?
C4 H4A . 0.9900 ?
C4 H4B . 0.9900 ?
C5 H5A . 0.9900 ?
C5 H5B . 0.9900 ?
C6 C7 . 1.508(5) ?
C6 H6A . 0.9900 ?
C6 H6B . 0.9900 ?
C7 H7A . 0.9900 ?
C7 H7B . 0.9900 ?
C8 C9 . 1.505(5) ?
C8 H8A . 0.9900 ?
C8 H8B . 0.9900 ?
C9 H9A . 0.9900 ?
C9 H9B . 0.9900 ?
C10 C11 . 1.497(5) ?
C10 H10A . 0.9900 ?
C10 H10B . 0.9900 ?
C11 H11A . 0.9900 ?
C11 H11B . 0.9900 ?
C12 C13 . 1.502(5) ?
C12 H12A . 0.9900 ?
C12 H12B . 0.9900 ?
C13 H13A . 0.9900 ?
C13 H13B . 0.9900 ?

loop_
_geom_hbond_atom_site_label_D
_geom_hbond_atom_site_label_H
_geom_hbond_atom_site_label_A
_geom_hbond_site_symmetry_A
_geom_hbond_distance_DH
_geom_hbond_distance_HA
_geom_hbond_distance_DA
_geom_hbond_angle_DHA
O2 H1o O2w 1_555 0.84(3) 1.71(3) 2.551(3) 172(4)
O1w H1w O3w 1_555 0.84(2) 1.85(3) 2.640(3) 156(3)
O1w H2w O4 1_555 0.84(3) 1.88(2) 2.686(3) 161(3)
O2w H3w O3 1_554 0.839(16) 1.888(14) 2.720(3) 172(3)
O2w H4w O6 1_554 0.840(17) 1.92(2) 2.752(3) 169(3)
O3w H5w O7 1_555 0.84(2) 2.02(3) 2.827(3) 162(3)
O3w H6w O5 1_555 0.84(3) 1.91(3) 2.744(3) 172(3)
C8 H8b O2 1_656 0.99 2.52 3.491(4) 165
C12 H12b O3w 3_556 0.99 2.42 3.266(5) 143

loop_
_geom_torsion_atom_site_label_1
_geom_torsion_atom_site_label_2
_geom_torsion_atom_site_label_3
_geom_torsion_atom_site_label_4
_geom_torsion_site_symmetry_1
_geom_torsion_site_symmetry_2
_geom_torsion_site_symmetry_3
_geom_torsion_site_symmetry_4
_geom_torsion
_geom_torsion_publ_flag
C1 Sn O1 C3 . . . . 10.9(2) ?
O1W Sn O1 C3 . . . . 98.2(2) ?
Cl3 Sn O1 C3 . . . . -179.1(2) ?
Cl2 Sn O1 C3 . . . . 117.3(11) ?
Cl1 Sn O1 C3 . . . . -85.5(2) ?
O1W Sn C1 C2 . . . . -95.8(3) ?
O1 Sn C1 C2 . . . . -10.0(3) ?
Cl3 Sn C1 C2 . . . . -39.8(5) ?
Cl2 Sn C1 C2 . . . . 173.0(2) ?
Cl1 Sn C1 C2 . . . . 76.7(3) ?
Sn C1 C2 C3 . . . . 9.1(4) ?
Sn O1 C3 O2 . . . . 169.4(3) ?
Sn O1 C3 C2 . . . . -9.3(4) ?
C1 C2 C3 O1 . . . . 0.5(5) ?
C1 C2 C3 O2 . . . . -178.3(3) ?
C13 O3 C4 C5 . . . . -165.7(3) ?
C6 O4 C5 C4 . . . . -159.8(3) ?
O3 C4 C5 O4 . . . . 67.1(3) ?
C5 O4 C6 C7 . . . . 174.9(3) ?
C8 O5 C7 C6 . . . . -87.7(4) ?
O4 C6 C7 O5 . . . . -62.2(4) ?
C7 O5 C8 C9 . . . . 175.7(3) ?
C10 O6 C9 C8 . . . . 158.9(3) ?
O5 C8 C9 O6 . . . . -70.4(3) ?
C9 O6 C10 C11 . . . . -174.4(3) ?
C12 O7 C11 C10 . . . . -164.0(3) ?
O6 C10 C11 O7 . . . . 61.5(4) ?
C11 O7 C12 C13 . . . . 165.3(3) ?
C4 O3 C13 C12 . . . . 178.0(3) ?
O7 C12 C13 O3 . . . . -65.7(3) ?
